data_7203959
loop_
_publ_author_name
'Averseng, Fr\'ed\'eric'
'Lacroix, Pascal G.'
'Malfant, Isabelle'
'Dahan, Fran\,coise'
'Nakatani, Keitaro'

_publ_section_title
;
 Synthesis, crystal structure and solid state NLO properties of a new
 chiral bis(salicylaldiminato)nickel(ii) Schiff-base complex in a
 nearly optimized solid state environment
;
_journal_issue 4
_journal_name_full 'Journal of Materials Chemistry'
_journal_page_first 1013
_journal_paper_doi 10.1039/a910244m
_journal_volume 10
_journal_year 2000
_chemical_formula_sum 'C36 H40 N4 Ni O2'
_chemical_formula_weight 619.43
_chemical_name_systematic ?
_space_group_IT_number 4
_symmetry_cell_setting monoclinic
_symmetry_space_group_name_Hall 'P 2yb'
_symmetry_space_group_name_H-M 'P 1 21 1'
_atom_sites_solution_hydrogens geom
_atom_sites_solution_primary direct
_atom_sites_solution_secondary difmap
_audit_creation_method SHELXL
_cell_angle_alpha 90.00
_cell_angle_beta 112.086(11)
_cell_angle_gamma 90.00
_cell_formula_units_Z 2
_cell_length_a 13.660(2)
_cell_length_b 10.601(2)
_cell_length_c 12.340(2)
_cell_measurement_reflns_used 25
_cell_measurement_temperature 293(2)
_cell_measurement_theta_max 15.890
_cell_measurement_theta_min 12.332
_cell_volume 1655.826
_computing_cell_refinement CAD4-EXPRESS
_computing_data_collection CAD4-EXPRESS
_computing_data_reduction 'MolEN (Fair, 1990)'
_computing_molecular_graphics cameron
_computing_structure_refinement 'SHELXL-93 (Sheldrick, 1993)'
_computing_structure_solution 'SHELXS-86 (Sheldrick, 1990)'
_diffrn_ambient_temperature 293(2)
_diffrn_measurement_device 'CAD4 Enraf-Nonius'
_diffrn_measurement_method \w/2\q
_diffrn_radiation_monochromator graphite
_diffrn_radiation_source 'fine-focus sealed tube'
_diffrn_radiation_type MoK\a
_diffrn_radiation_wavelength 0.71073
_diffrn_reflns_av_R_equivalents 0.0163
_diffrn_reflns_av_sigmaI/netI 0.0355
_diffrn_reflns_limit_h_max 15
_diffrn_reflns_limit_h_min -16
_diffrn_reflns_limit_k_max 12
_diffrn_reflns_limit_k_min -12
_diffrn_reflns_limit_l_max 14
_diffrn_reflns_limit_l_min 0
_diffrn_reflns_number 6127
_diffrn_reflns_theta_max 24.97
_diffrn_reflns_theta_min 1.61
_diffrn_standards_decay_% -0.5
_diffrn_standards_interval_time 120
_diffrn_standards_number 3
_exptl_absorpt_coefficient_mu 0.622
_exptl_absorpt_correction_T_max 0.9993
_exptl_absorpt_correction_T_min 0.9071
_exptl_absorpt_correction_type psi-scan
_exptl_crystal_colour Red
_exptl_crystal_density_diffrn 1.242
_exptl_crystal_description Plate
_exptl_crystal_F_000 656
_exptl_crystal_size_max 0.50
_exptl_crystal_size_mid 0.35
_exptl_crystal_size_min 0.10
_refine_diff_density_max 0.176
_refine_diff_density_min -0.163
_refine_diff_density_rms 0.038
_refine_ls_abs_structure_details 'Flack H D (1983), Acta Cryst. A39, 876-881'
_refine_ls_abs_structure_Flack 0.015(13)
_refine_ls_extinction_method none
_refine_ls_goodness_of_fit_all 1.076
_refine_ls_goodness_of_fit_obs 1.115
_refine_ls_matrix_type full
_refine_ls_number_parameters 388
_refine_ls_number_reflns 5842
_refine_ls_number_restraints 1
_refine_ls_restrained_S_all 1.076
_refine_ls_restrained_S_obs 1.115
_refine_ls_R_factor_all 0.0509
_refine_ls_R_factor_obs 0.0352
_refine_ls_shift/esd_max 0.000
_refine_ls_shift/esd_mean 0.000
_refine_ls_structure_factor_coef Fsqd
_refine_ls_weighting_details 'w=1/[\s^2^(Fo^2^)+(0.0351P)^2^+0.6234P] where P=(Fo^2^+2Fc^2^)/3'
_refine_ls_weighting_scheme calc
_refine_ls_wR_factor_all 0.0632
_refine_ls_wR_factor_obs 0.0568
_reflns_number_observed 4749
_reflns_number_total 5842
_reflns_observed_criterion >2sigma(I)
_cod_data_source_file a910244m.txt
_cod_data_source_block (NiL2)
_cod_depositor_comments
;
The following automatic conversions were performed:
'_symmetry_cell_setting' value 'Monoclinic' changed to 'monoclinic'
according to '/home/saulius/struct/CIF-dictionaries/cif_core.dic'
dictionary named 'cif_core.dic' version 2.4.1 from 2010-06-29.

Automatic conversion script
Id: cif_fix_enum 1527 2010-12-29 10:47:43Z saulius 

The following automatic conversions were performed:

'_exptl_absorpt_correction_type' tag value 'Psi-scans' was replaced
with 'psi-scan' value.

Automatic conversion script
Id: cif_fix_values 1646 2011-03-28 12:23:43Z adriana 

The following automatic conversions were performed:

'_refine_ls_weighting_scheme' value 'calc
w=1/[\s^2^(Fo^2^)+(0.0351P)^2^+0.6234P] where P=(Fo^2^+2Fc^2^)/3' was
changed to 'calc'. New tag '_refine_ls_weighting_details' was
created. The value of the new tag was set to
'w=1/[\s^2^(Fo^2^)+(0.0351P)^2^+0.6234P] where P=(Fo^2^+2Fc^2^)/3'.

Automatic conversion script
Id: cif_fix_values 3143 2015-03-26 13:38:13Z robertas 
;
_cod_original_cell_volume 1655.7(4)
_cod_original_sg_symbol_H-M P21
_cod_database_code 7203959

loop_
_symmetry_equiv_pos_as_xyz
'x, y, z'
'-x, y+1/2, -z'

loop_
_atom_site_aniso_label
_atom_site_aniso_U_11
_atom_site_aniso_U_22
_atom_site_aniso_U_33
_atom_site_aniso_U_23
_atom_site_aniso_U_13
_atom_site_aniso_U_12
Ni 0.0491(2) 0.0270(2) 0.0414(2) -0.0017(2) 0.02277(14) 0.0017(2)
O1 0.0480(14) 0.0326(12) 0.0448(13) -0.0063(10) 0.0164(11) 0.0026(10)
C1 0.040(2) 0.035(2) 0.036(2) 0.0013(13) 0.0138(14) -0.0022(13)
C2 0.052(2) 0.039(2) 0.046(2) -0.0024(15) 0.018(2) 0.000(2)
C3 0.054(2) 0.040(2) 0.043(2) -0.0032(14) 0.020(2) -0.0084(15)
C4 0.054(2) 0.053(2) 0.048(2) 0.000(2) 0.015(2) -0.001(2)
C5 0.049(2) 0.050(2) 0.049(2) 0.001(2) 0.017(2) 0.001(2)
C6 0.048(2) 0.036(2) 0.047(2) 0.0005(14) 0.020(2) -0.0015(14)
C7 0.045(2) 0.040(2) 0.048(2) 0.007(2) 0.0208(14) 0.001(2)
O2 0.0538(13) 0.037(2) 0.0525(13) -0.0119(10) 0.0202(11) 0.0050(10)
C8 0.049(2) 0.040(2) 0.038(2) 0.0000(12) 0.013(2) -0.0004(13)
C9 0.052(2) 0.053(2) 0.049(2) -0.007(2) 0.0146(14) 0.000(2)
C10 0.059(2) 0.061(2) 0.055(2) -0.006(2) 0.020(2) -0.004(2)
C11 0.052(2) 0.061(2) 0.058(2) -0.012(2) 0.015(2) -0.004(2)
C12 0.050(2) 0.047(2) 0.058(2) -0.006(2) 0.020(2) 0.000(2)
C13 0.049(2) 0.038(2) 0.049(2) -0.004(2) 0.016(2) -0.0012(15)
C14 0.049(2) 0.039(2) 0.044(2) -0.0059(14) 0.019(2) -0.0043(15)
N1 0.0458(14) 0.038(2) 0.0451(14) 0.0059(11) 0.0224(12) 0.0065(11)
C15 0.055(2) 0.040(2) 0.057(2) 0.004(2) 0.034(2) 0.0085(15)
C17 0.061(2) 0.046(2) 0.055(2) -0.002(2) 0.028(2) 0.006(2)
C18 0.061(3) 0.066(3) 0.080(3) 0.013(2) 0.028(2) 0.012(2)
C19 0.068(3) 0.078(3) 0.075(3) 0.011(2) 0.019(2) 0.018(2)
C20 0.082(3) 0.078(4) 0.073(3) 0.006(2) 0.032(2) 0.009(2)
C21 0.069(3) 0.062(2) 0.073(3) 0.009(2) 0.034(2) 0.005(2)
C22 0.068(2) 0.052(2) 0.067(2) 0.003(2) 0.030(2) 0.003(2)
N2 0.057(2) 0.0304(14) 0.050(2) 0.0022(12) 0.0324(14) 0.0016(12)
C16 0.060(2) 0.033(2) 0.055(2) -0.0021(14) 0.035(2) 0.0055(15)
C23 0.044(2) 0.048(2) 0.046(2) 0.001(2) 0.020(2) 0.000(2)
C24 0.063(3) 0.053(2) 0.059(2) 0.001(2) 0.028(2) -0.002(2)
C25 0.062(3) 0.049(2) 0.072(3) 0.005(2) 0.027(2) -0.005(2)
C26 0.065(3) 0.071(3) 0.060(3) 0.012(2) 0.026(2) 0.002(2)
C27 0.059(3) 0.079(4) 0.047(3) 0.001(2) 0.020(2) -0.002(2)
C28 0.053(2) 0.054(2) 0.050(2) -0.005(2) 0.028(2) -0.007(2)
N3 0.080(2) 0.050(2) 0.050(2) -0.0129(15) 0.022(2) -0.006(2)
C29 0.084(3) 0.051(2) 0.058(2) -0.022(2) 0.020(2) 0.006(2)
C30 0.084(3) 0.086(3) 0.074(3) -0.032(2) 0.040(2) -0.002(3)
C31 0.093(3) 0.066(3) 0.051(2) -0.012(2) 0.016(2) -0.012(2)
C32 0.134(5) 0.082(4) 0.090(4) -0.018(3) 0.013(3) -0.050(3)
N4 0.045(2) 0.089(3) 0.082(2) -0.026(2) 0.006(2) 0.011(2)
C33 0.066(3) 0.072(3) 0.083(3) 0.005(3) 0.012(2) -0.015(2)
C34 0.087(4) 0.093(4) 0.107(4) 0.006(3) 0.022(3) -0.005(3)
C35 0.058(3) 0.102(5) 0.123(4) -0.029(3) 0.003(3) 0.013(3)
C36 0.133(6) 0.146(7) 0.104(5) -0.024(5) 0.015(4) 0.027(5)

loop_
_atom_site_label
_atom_site_type_symbol
_atom_site_fract_x
_atom_site_fract_y
_atom_site_fract_z
_atom_site_U_iso_or_equiv
_atom_site_thermal_displace_type
_atom_site_occupancy
_atom_site_calc_flag
_atom_site_refinement_flags
_atom_site_disorder_group
Ni Ni 0.47071(3) 0.50028(4) 0.35405(3) 0.03749(10) Uani 1 d . .
O1 O 0.4695(2) 0.3792(2) 0.2453(2) 0.0421(5) Uani 1 d . .
C1 C 0.3901(2) 0.3409(3) 0.1536(3) 0.0369(7) Uani 1 d . .
C2 C 0.4079(3) 0.2513(3) 0.0793(3) 0.0461(8) Uani 1 d . .
H2 H 0.4760(3) 0.2201(3) 0.0988(3) 0.051 Uiso 1 calc R .
C3 C 0.3292(3) 0.2067(3) -0.0219(3) 0.0448(8) Uani 1 d . .
C4 C 0.2254(3) 0.2510(3) -0.0481(3) 0.0531(8) Uani 1 d . .
H4 H 0.1701(3) 0.2206(3) -0.1131(3) 0.058 Uiso 1 calc R .
C5 C 0.2067(3) 0.3400(3) 0.0237(3) 0.0501(8) Uani 1 d . .
H5 H 0.1380(3) 0.3695(3) 0.0039(3) 0.055 Uiso 1 calc R .
C6 C 0.2856(3) 0.3882(3) 0.1246(3) 0.0433(8) Uani 1 d . .
C7 C 0.2612(2) 0.4808(3) 0.1937(3) 0.0430(8) Uani 1 d . .
H7 H 0.1911(2) 0.5067(3) 0.1692(3) 0.047 Uiso 1 calc R .
O2 O 0.6142(2) 0.4723(2) 0.4143(2) 0.0476(6) Uani 1 d . .
C8 C 0.6884(3) 0.5380(3) 0.4982(3) 0.0433(8) Uani 1 d . .
C9 C 0.7929(2) 0.5139(4) 0.5193(3) 0.0527(8) Uani 1 d . .
H9 H 0.8095(2) 0.4506(4) 0.4768(3) 0.058 Uiso 1 calc R .
C10 C 0.8760(3) 0.5820(4) 0.6033(3) 0.0591(9) Uani 1 d . .
C11 C 0.8458(3) 0.6757(4) 0.6688(3) 0.0585(9) Uani 1 d . .
H11 H 0.8975(3) 0.7233(4) 0.7249(3) 0.064 Uiso 1 calc R .
C12 C 0.7447(3) 0.6953(3) 0.6501(3) 0.0518(9) Uani 1 d . .
H12 H 0.7284(3) 0.7539(3) 0.6968(3) 0.057 Uiso 1 calc R .
C13 C 0.6613(3) 0.6325(3) 0.5641(3) 0.0461(8) Uani 1 d . .
C14 C 0.5573(3) 0.6610(3) 0.5476(3) 0.0431(8) Uani 1 d . .
H14 H 0.5471(3) 0.7178(3) 0.5998(3) 0.047 Uiso 1 calc R .
N1 N 0.3274(2) 0.5323(2) 0.2876(2) 0.0412(7) Uani 1 d . .
C15 C 0.2877(3) 0.6338(3) 0.3431(3) 0.0468(8) Uani 1 d . .
H15 H 0.2206(3) 0.6070(3) 0.3474(3) 0.051 Uiso 1 calc R .
C17 C 0.2691(3) 0.7542(3) 0.2690(3) 0.0520(8) Uani 1 d . .
C18 C 0.1668(3) 0.7905(4) 0.2013(4) 0.0687(11) Uani 1 d . .
H18 H 0.1097(3) 0.7439(4) 0.2033(4) 0.076 Uiso 1 calc R .
C19 C 0.1497(4) 0.8965(4) 0.1306(4) 0.0760(12) Uani 1 d . .
H19 H 0.0814(4) 0.9183(4) 0.0818(4) 0.084 Uiso 1 calc R .
C20 C 0.2331(4) 0.9687(4) 0.1326(4) 0.0771(13) Uani 1 d . .
H20 H 0.2208(4) 1.0422(4) 0.0883(4) 0.085 Uiso 1 calc R .
C21 C 0.3343(3) 0.9342(4) 0.1989(4) 0.0657(10) Uani 1 d . .
H21 H 0.3909(3) 0.9824(4) 0.1981(4) 0.072 Uiso 1 calc R .
C22 C 0.3515(3) 0.8283(4) 0.2663(4) 0.0610(10) Uani 1 d . .
H22 H 0.4205(3) 0.8052(4) 0.3117(4) 0.067 Uiso 1 calc R .
N2 N 0.4734(2) 0.6161(2) 0.4669(2) 0.0420(6) Uani 1 d . .
C16 C 0.3692(3) 0.6531(3) 0.4678(3) 0.0456(8) Uani 1 d . .
H16 H 0.3713(3) 0.7429(3) 0.4875(3) 0.050 Uiso 1 calc R .
C23 C 0.3478(3) 0.5767(4) 0.5622(3) 0.0449(9) Uani 1 d . .
C24 C 0.3309(3) 0.4467(4) 0.5505(4) 0.0566(10) Uani 1 d . .
H24 H 0.3273(3) 0.4053(4) 0.4827(4) 0.062 Uiso 1 calc R .
C25 C 0.3195(3) 0.3807(4) 0.6417(4) 0.0605(11) Uani 1 d . .
H25 H 0.3093(3) 0.2939(4) 0.6356(4) 0.067 Uiso 1 calc R .
C26 C 0.3229(4) 0.4415(5) 0.7409(4) 0.0646(12) Uani 1 d . .
H26 H 0.3186(4) 0.3958(5) 0.8032(4) 0.071 Uiso 1 calc R .
C27 C 0.3328(3) 0.5702(5) 0.7478(4) 0.0619(12) Uani 1 d . .
H27 H 0.3295(3) 0.6123(5) 0.8125(4) 0.068 Uiso 1 calc R .
C28 C 0.3475(3) 0.6377(4) 0.6596(3) 0.0502(9) Uani 1 d . .
H28 H 0.3572(3) 0.7246(4) 0.6664(3) 0.055 Uiso 1 calc R .
N3 N 0.3517(3) 0.1203(3) -0.0923(3) 0.0610(8) Uani 1 d . .
C29 C 0.4567(3) 0.0685(4) -0.0600(3) 0.0659(11) Uani 1 d . .
H29A H 0.4521(3) -0.0113(4) -0.1001(3) 0.072 Uiso 1 calc R .
H29B H 0.4852(3) 0.0516(4) 0.0234(3) 0.072 Uiso 1 calc R .
C30 C 0.5322(4) 0.1541(4) -0.0888(4) 0.0782(13) Uani 1 d . .
H30A H 0.6002(4) 0.1144(4) -0.0652(4) 0.086 Uiso 1 calc R .
H30B H 0.5387(4) 0.2326(4) -0.0479(4) 0.086 Uiso 1 calc R .
H30C H 0.5056(4) 0.1696(4) -0.1715(4) 0.086 Uiso 1 calc R .
C31 C 0.2731(4) 0.0764(4) -0.2015(4) 0.0730(13) Uani 1 d . .
H31A H 0.3064(4) 0.0625(4) -0.2574(4) 0.080 Uiso 1 calc R .
H31B H 0.2196(4) 0.1411(4) -0.2329(4) 0.080 Uiso 1 calc R .
C32 C 0.2210(5) -0.0438(5) -0.1864(5) 0.111(2) Uani 1 d . .
H32A H 0.1697(5) -0.0695(5) -0.2606(5) 0.122 Uiso 1 calc R .
H32B H 0.1868(5) -0.0300(5) -0.1323(5) 0.122 Uiso 1 calc R .
H32C H 0.2735(5) -0.1085(5) -0.1568(5) 0.122 Uiso 1 calc R .
N4 N 0.9808(3) 0.5618(4) 0.6224(3) 0.0772(11) Uani 1 d . .
C33 C 1.0645(3) 0.6458(4) 0.7006(4) 0.0783(13) Uani 1 d . .
H33A H 1.0376(3) 0.7313(4) 0.6934(4) 0.086 Uiso 1 calc R .
H33B H 1.1242(3) 0.6456(4) 0.6761(4) 0.086 Uiso 1 calc R .
C34 C 1.1010(4) 0.6058(5) 0.8255(5) 0.099(2) Uani 1 d . .
H34A H 1.1549(4) 0.6625(5) 0.8729(5) 0.109 Uiso 1 calc R .
H34B H 1.1290(4) 0.5218(5) 0.8334(5) 0.109 Uiso 1 calc R .
H34C H 1.0425(4) 0.6074(5) 0.8506(5) 0.109 Uiso 1 calc R .
C35 C 1.0118(4) 0.4671(5) 0.5557(5) 0.104(2) Uani 1 d . .
H35A H 1.0823(4) 0.4870(5) 0.5594(5) 0.114 Uiso 1 calc R .
H35B H 0.9643(4) 0.4729(5) 0.4744(5) 0.114 Uiso 1 calc R .
C36 C 1.0113(5) 0.3354(7) 0.5951(6) 0.136(3) Uani 1 d . .
H36A H 1.0325(5) 0.2799(7) 0.5465(6) 0.150 Uiso 1 calc R .
H36B H 0.9414(5) 0.3134(7) 0.5896(6) 0.150 Uiso 1 calc R .
H36C H 1.0596(5) 0.3274(7) 0.6748(6) 0.150 Uiso 1 calc R .

loop_
_atom_type_symbol
_atom_type_description
_atom_type_scat_dispersion_real
_atom_type_scat_dispersion_imag
_atom_type_scat_source
C C 0.0033 0.0016 'International Tables Vol C Tables 4.2.6.8 and 6.1.1.4'
H H 0.0000 0.0000 'International Tables Vol C Tables 4.2.6.8 and 6.1.1.4'
N N 0.0061 0.0033 'International Tables Vol C Tables 4.2.6.8 and 6.1.1.4'
O O 0.0106 0.0060 'International Tables Vol C Tables 4.2.6.8 and 6.1.1.4'
Ni Ni 0.3393 1.1124 'International Tables Vol C Tables 4.2.6.8 and 6.1.1.4'

loop_
_geom_angle_atom_site_label_1
_geom_angle_atom_site_label_2
_geom_angle_atom_site_label_3
_geom_angle
_geom_angle_site_symmetry_1
_geom_angle_site_symmetry_3
_geom_angle_publ_flag
O2 Ni N2 94.95(11) . . ?
O2 Ni N1 177.30(11) . . ?
N2 Ni N1 85.96(12) . . ?
O2 Ni O1 84.22(9) . . ?
N2 Ni O1 177.78(11) . . ?
N1 Ni O1 94.96(10) . . ?
C1 O1 Ni 128.5(2) . . ?
O1 C1 C2 119.1(3) . . ?
O1 C1 C6 122.4(3) . . ?
C2 C1 C6 118.5(3) . . ?
C3 C2 C1 123.5(3) . . ?
N3 C3 C2 120.9(3) . . ?
N3 C3 C4 121.4(3) . . ?
C2 C3 C4 117.7(3) . . ?
C5 C4 C3 119.5(3) . . ?
C4 C5 C6 123.5(3) . . ?
C5 C6 C7 120.6(3) . . ?
C5 C6 C1 117.3(3) . . ?
C7 C6 C1 122.1(3) . . ?
N1 C7 C6 126.0(3) . . ?
C8 O2 Ni 127.6(2) . . ?
O2 C8 C9 118.7(3) . . ?
O2 C8 C13 121.6(3) . . ?
C9 C8 C13 119.8(3) . . ?
C8 C9 C10 122.3(4) . . ?
N4 C10 C9 122.9(3) . . ?
N4 C10 C11 120.7(3) . . ?
C9 C10 C11 116.4(3) . . ?
C12 C11 C10 120.7(3) . . ?
C11 C12 C13 123.7(3) . . ?
C14 C13 C12 120.2(3) . . ?
C14 C13 C8 122.7(3) . . ?
C12 C13 C8 117.1(3) . . ?
N2 C14 C13 126.4(3) . . ?
C7 N1 C15 117.8(3) . . ?
C7 N1 Ni 126.0(2) . . ?
C15 N1 Ni 116.0(2) . . ?
N1 C15 C17 109.6(2) . . ?
N1 C15 C16 107.8(3) . . ?
C17 C15 C16 112.4(3) . . ?
C22 C17 C18 118.3(4) . . ?
C22 C17 C15 122.2(3) . . ?
C18 C17 C15 119.5(3) . . ?
C17 C18 C19 119.7(4) . . ?
C20 C19 C18 120.1(4) . . ?
C21 C20 C19 120.7(4) . . ?
C22 C21 C20 119.3(4) . . ?
C21 C22 C17 121.8(4) . . ?
C14 N2 C16 118.2(3) . . ?
C14 N2 Ni 125.9(2) . . ?
C16 N2 Ni 115.8(2) . . ?
N2 C16 C23 108.9(3) . . ?
N2 C16 C15 107.1(2) . . ?
C23 C16 C15 114.6(3) . . ?
C28 C23 C24 120.2(4) . . ?
C28 C23 C16 118.9(3) . . ?
C24 C23 C16 120.9(4) . . ?
C25 C24 C23 118.7(4) . . ?
C26 C25 C24 120.9(4) . . ?
C25 C26 C27 119.6(5) . . ?
C26 C27 C28 120.5(5) . . ?
C23 C28 C27 119.9(4) . . ?
C3 N3 C29 120.9(3) . . ?
C3 N3 C31 122.6(4) . . ?
C29 N3 C31 116.5(3) . . ?
N3 C29 C30 113.6(3) . . ?
N3 C31 C32 112.1(4) . . ?
C10 N4 C35 120.9(4) . . ?
C10 N4 C33 121.0(4) . . ?
C35 N4 C33 117.7(4) . . ?
N4 C33 C34 112.2(4) . . ?
N4 C35 C36 115.3(6) . . ?

loop_
_geom_bond_atom_site_label_1
_geom_bond_atom_site_label_2
_geom_bond_distance
_geom_bond_site_symmetry_2
_geom_bond_publ_flag
Ni O2 1.840(2) . ?
Ni N2 1.846(3) . ?
Ni N1 1.848(3) . ?
Ni O1 1.853(2) . ?
O1 C1 1.303(4) . ?
C1 C2 1.403(4) . ?
C1 C6 1.426(4) . ?
C2 C3 1.388(5) . ?
C3 N3 1.375(4) . ?
C3 C4 1.411(5) . ?
C4 C5 1.382(5) . ?
C5 C6 1.402(5) . ?
C6 C7 1.420(4) . ?
C7 N1 1.293(4) . ?
O2 C8 1.339(4) . ?
C8 C9 1.376(4) . ?
C8 C13 1.424(4) . ?
C9 C10 1.414(5) . ?
C10 N4 1.378(5) . ?
C10 C11 1.437(5) . ?
C11 C12 1.328(5) . ?
C12 C13 1.399(5) . ?
C13 C14 1.390(5) . ?
C14 N2 1.294(4) . ?
N1 C15 1.483(4) . ?
C15 C17 1.534(5) . ?
C15 C16 1.536(5) . ?
C17 C22 1.382(5) . ?
C17 C18 1.387(5) . ?
C18 C19 1.388(6) . ?
C19 C20 1.365(6) . ?
C20 C21 1.365(6) . ?
C21 C22 1.364(5) . ?
N2 C16 1.480(4) . ?
C16 C23 1.535(5) . ?
C23 C28 1.366(5) . ?
C23 C24 1.396(5) . ?
C24 C25 1.382(6) . ?
C25 C26 1.368(6) . ?
C26 C27 1.370(5) . ?
C27 C28 1.379(6) . ?
N3 C29 1.445(5) . ?
N3 C31 1.448(5) . ?
C29 C30 1.513(6) . ?
C31 C32 1.504(6) . ?
N4 C35 1.458(6) . ?
N4 C33 1.483(5) . ?
C33 C34 1.492(6) . ?
C35 C36 1.479(9) . ?
